data_4020472
loop_
_publ_author_name
'Albert Padwa'
'Scott K. Bur'
'Hongjun Zhang'

_publ_section_title
;
 Sequential Aminodiene Diels-Alder Approach to the Ergoline Skeleton
;
_journal_name_full 'Journal of Organic Chemistry'
_journal_page_first 6833
_journal_page_last 6841
_journal_paper_doi 10.1021/jo0508797
_journal_volume 70
_journal_year 2005
_chemical_formula_sum 'C25 H32 N2 O6'
_chemical_formula_weight 456.53
_space_group_IT_number 2
_symmetry_cell_setting triclinic
_symmetry_space_group_name_Hall '-P 1'
_symmetry_space_group_name_H-M 'P -1'
_cell_angle_alpha 69.105(3)
_cell_angle_beta 79.378(3)
_cell_angle_gamma 71.933(3)
_cell_formula_units_Z 2
_cell_length_a 9.1492(4)
_cell_length_b 10.8893(4)
_cell_length_c 13.6216(6)
_cell_measurement_temperature 173(2)
_cell_volume 1201.18(9)
_diffrn_ambient_temperature 173(2)
_exptl_crystal_density_diffrn 1.262
_cod_depositor_comments
;
The following automatic conversions were performed:
'_symmetry_cell_setting' value 'Triclinic' changed to 'triclinic'
according to '/home/saulius/struct/CIF-dictionaries/cif_core.dic'
dictionary named 'cif_core.dic' version 2.4.1 from 2010-06-29.

Automatic conversion script
Id: cif_fix_enum 1527 2010-12-29 10:47:43Z saulius 
;
_cod_database_code 4020472

loop_
_symmetry_equiv_pos_as_xyz
'x, y, z'
'-x, -y, -z'

loop_
_atom_site_label
_atom_site_type_symbol
_atom_site_fract_x
_atom_site_fract_y
_atom_site_fract_z
_atom_site_U_iso_or_equiv
_atom_site_adp_type
_atom_site_occupancy
_atom_site_symmetry_multiplicity
_atom_site_calc_flag
_atom_site_refinement_flags
_atom_site_disorder_assembly
_atom_site_disorder_group
C1 C 0.6555(3) 0.0982(3) 0.1918(2) 0.0279(7) Uani 1 1 d . . .
C2 C 0.5414(3) 0.0688(3) 0.1564(2) 0.0327(7) Uani 1 1 d . . .
H2 H 0.5002 -0.0059 0.1970 0.039 Uiso 1 1 calc R . .
C3 C 0.4904(3) 0.1544(3) 0.0584(2) 0.0337(7) Uani 1 1 d . . .
H3 H 0.4143 0.1351 0.0315 0.040 Uiso 1 1 calc R . .
C4 C 0.5450(3) 0.2662(3) -0.0017(2) 0.0308(7) Uani 1 1 d . . .
H4 H 0.5049 0.3227 -0.0674 0.037 Uiso 1 1 calc R . .
C5 C 0.6596(3) 0.2956(3) 0.0346(2) 0.0267(6) Uani 1 1 d . . .
C6 C 0.7208(3) 0.4168(3) -0.0137(2) 0.0296(7) Uani 1 1 d . . .
C7 C 0.7909(3) 0.4506(3) 0.0469(2) 0.0328(7) Uani 1 1 d . . .
H7 H 0.8274 0.5300 0.0158 0.039 Uiso 1 1 calc R . .
C8 C 0.8162(3) 0.3708(3) 0.1619(2) 0.0324(7) Uani 1 1 d . . .
H8A H 0.7254 0.4034 0.2072 0.039 Uiso 1 1 calc R . .
H8B H 0.9078 0.3849 0.1809 0.039 Uiso 1 1 calc R . .
C9 C 0.8404(3) 0.2189(3) 0.1801(2) 0.0275(7) Uani 1 1 d . . .
C10 C 0.7144(3) 0.2060(3) 0.1299(2) 0.0250(6) Uani 1 1 d . . .
C11 C 0.8178(3) 0.1259(3) 0.2949(2) 0.0317(7) Uani 1 1 d . . .
H11A H 0.9185 0.0705 0.3230 0.038 Uiso 1 1 calc R . .
H11B H 0.7606 0.1809 0.3411 0.038 Uiso 1 1 calc R . .
C12 C 0.7008(3) -0.0728(3) 0.3672(2) 0.0317(7) Uani 1 1 d . . .
C13 C 0.7744(4) -0.2195(3) 0.5438(2) 0.0390(8) Uani 1 1 d . . .
C14 C 0.8450(5) -0.3466(4) 0.5120(3) 0.0658(12) Uani 1 1 d . . .
H14A H 0.7751 -0.3542 0.4692 0.099 Uiso 1 1 calc R . .
H14B H 0.8616 -0.4269 0.5754 0.099 Uiso 1 1 calc R . .
H14C H 0.9440 -0.3410 0.4709 0.099 Uiso 1 1 calc R . .
C15 C 0.8755(5) -0.2096(5) 0.6155(3) 0.0731(13) Uani 1 1 d . . .
H15A H 0.9778 -0.2070 0.5788 0.110 Uiso 1 1 calc R . .
H15B H 0.8854 -0.2891 0.6795 0.110 Uiso 1 1 calc R . .
H15C H 0.8287 -0.1263 0.6345 0.110 Uiso 1 1 calc R . .
C16 C 0.6125(4) -0.2109(4) 0.5950(3) 0.0509(9) Uani 1 1 d . . .
H16A H 0.5702 -0.1241 0.6096 0.076 Uiso 1 1 calc R . .
H16B H 0.6139 -0.2866 0.6613 0.076 Uiso 1 1 calc R . .
H16C H 0.5479 -0.2164 0.5476 0.076 Uiso 1 1 calc R . .
C17 C 0.9989(3) 0.1616(3) 0.1295(2) 0.0291(7) Uani 1 1 d . . .
C18 C 1.1610(4) -0.0301(3) 0.0852(3) 0.0487(9) Uani 1 1 d . . .
H18A H 1.1759 0.0227 0.0107 0.073 Uiso 1 1 calc R . .
H18B H 1.1606 -0.1223 0.0911 0.073 Uiso 1 1 calc R . .
H18C H 1.2452 -0.0352 0.1231 0.073 Uiso 1 1 calc R . .
C19 C 0.6982(3) 0.4997(3) -0.1286(2) 0.0346(7) Uani 1 1 d . . .
H19A H 0.5863 0.5360 -0.1375 0.041 Uiso 1 1 calc R . .
H19B H 0.7422 0.5783 -0.1477 0.041 Uiso 1 1 calc R . .
C20 C 0.7717(4) 0.4194(3) -0.2029(2) 0.0354(7) Uani 1 1 d . . .
C21 C 0.9266(4) 0.3617(3) -0.2136(3) 0.0465(9) Uani 1 1 d . . .
H21 H 0.9616 0.3147 -0.2640 0.056 Uiso 1 1 calc R . .
C22 C 1.1982(4) 0.3003(4) -0.1817(3) 0.0553(10) Uani 1 1 d . . .
H22A H 1.2098 0.2321 -0.2159 0.083 Uiso 1 1 calc R . .
H22B H 1.2459 0.2561 -0.1147 0.083 Uiso 1 1 calc R . .
H22C H 1.2487 0.3704 -0.2278 0.083 Uiso 1 1 calc R . .
C23 C 0.6699(4) 0.4021(4) -0.2660(3) 0.0437(8) Uani 1 1 d . . .
C24 C 0.6548(6) 0.2907(6) -0.3859(4) 0.0920(16) Uani 1 1 d . . .
H24A H 0.5933 0.3889 -0.4253 0.138 Uiso 1 1 d R A .
H24B H 0.5305 0.2767 -0.3464 0.138 Uiso 1 1 d R . .
N1 N 0.7275(3) 0.0377(2) 0.28799(18) 0.0293(6) Uani 1 1 d . . .
N2 N 1.0318(3) 0.3644(3) -0.1619(3) 0.0496(8) Uani 1 1 d . . .
H2N H 0.986(5) 0.404(4) -0.094(4) 0.086(14) Uiso 1 1 d . . .
O1 O 0.6192(2) -0.1392(2) 0.36168(17) 0.0416(6) Uani 1 1 d . . .
O2 O 0.7775(2) -0.0972(2) 0.45053(15) 0.0366(5) Uani 1 1 d . . .
O3 O 1.0148(2) 0.0360(2) 0.13084(18) 0.0417(6) Uani 1 1 d . . .
O4 O 1.0971(2) 0.2209(2) 0.0937(2) 0.0494(6) Uani 1 1 d . . .
O5 O 0.7468(3) 0.3201(3) -0.3248(2) 0.0647(8) Uani 1 1 d . A .
O6 O 0.5329(3) 0.4539(3) -0.2666(2) 0.0578(7) Uani 1 1 d . . .
C25A C 0.7431(8) 0.1583(8) -0.4016(6) 0.073(2) Uani 0.61 1 d P A 1
H25A H 0.8449 0.1652 -0.4373 0.110 Uiso 0.61 1 calc PR A 1
H25B H 0.6871 0.1360 -0.4449 0.110 Uiso 0.61 1 calc PR A 1
H25C H 0.7554 0.0865 -0.3330 0.110 Uiso 0.61 1 calc PR A 1
C25B C 0.6718(18) 0.372(2) -0.4966(11) 0.138(7) Uani 0.39 1 d P A 2
H25D H 0.6050 0.4644 -0.5075 0.207 Uiso 0.39 1 calc PR A 2
H25E H 0.6424 0.3299 -0.5403 0.207 Uiso 0.39 1 calc PR A 2
H25F H 0.7794 0.3748 -0.5164 0.207 Uiso 0.39 1 calc PR A 2

loop_
_atom_site_aniso_label
_atom_site_aniso_U_11
_atom_site_aniso_U_22
_atom_site_aniso_U_33
_atom_site_aniso_U_23
_atom_site_aniso_U_13
_atom_site_aniso_U_12
C1 0.0260(14) 0.0301(15) 0.0263(15) -0.0070(14) 0.0022(13) -0.0103(12)
C2 0.0273(15) 0.0353(17) 0.0341(17) -0.0054(16) -0.0007(14) -0.0139(13)
C3 0.0251(14) 0.0415(18) 0.0366(17) -0.0110(16) -0.0042(14) -0.0125(14)
C4 0.0252(14) 0.0323(16) 0.0290(15) -0.0044(15) -0.0069(13) -0.0031(13)
C5 0.0225(13) 0.0261(15) 0.0272(15) -0.0079(14) 0.0022(13) -0.0037(12)
C6 0.0275(14) 0.0237(14) 0.0321(16) -0.0063(14) -0.0025(13) -0.0024(12)
C7 0.0355(16) 0.0231(15) 0.0379(18) -0.0067(15) -0.0030(14) -0.0088(13)
C8 0.0341(16) 0.0302(16) 0.0343(17) -0.0107(15) -0.0049(14) -0.0088(13)
C9 0.0280(14) 0.0271(15) 0.0264(15) -0.0062(14) -0.0021(13) -0.0086(12)
C10 0.0216(13) 0.0252(14) 0.0272(15) -0.0101(14) -0.0009(12) -0.0036(12)
C11 0.0317(15) 0.0361(17) 0.0296(16) -0.0077(15) -0.0036(14) -0.0151(13)
C12 0.0297(15) 0.0310(16) 0.0304(16) -0.0077(15) 0.0010(14) -0.0070(13)
C13 0.0405(17) 0.0377(18) 0.0289(17) 0.0020(16) -0.0038(15) -0.0113(15)
C14 0.077(3) 0.039(2) 0.049(2) 0.0027(19) 0.004(2) 0.0046(19)
C15 0.074(3) 0.097(3) 0.039(2) 0.010(2) -0.021(2) -0.039(3)
C16 0.0450(19) 0.054(2) 0.0328(18) 0.0030(18) 0.0050(16) -0.0093(17)
C17 0.0298(15) 0.0258(15) 0.0276(15) -0.0004(14) -0.0083(13) -0.0081(13)
C18 0.0350(17) 0.0366(18) 0.070(3) -0.0214(19) 0.0085(18) -0.0053(15)
C19 0.0392(17) 0.0272(16) 0.0335(17) -0.0014(15) -0.0076(15) -0.0106(14)
C20 0.0388(17) 0.0302(16) 0.0303(16) 0.0008(15) -0.0019(14) -0.0124(14)
C21 0.055(2) 0.0398(19) 0.0409(19) 0.0003(17) -0.0039(17) -0.0227(17)
C22 0.0405(19) 0.055(2) 0.064(2) -0.018(2) -0.0009(19) -0.0059(17)
C23 0.048(2) 0.045(2) 0.0331(18) -0.0052(18) 0.0014(17) -0.0173(17)
C24 0.105(4) 0.101(4) 0.104(4) -0.052(4) -0.030(3) -0.040(3)
N1 0.0315(13) 0.0299(13) 0.0244(13) -0.0011(12) -0.0039(11) -0.0133(11)
N2 0.0446(16) 0.0521(18) 0.0538(19) -0.0178(17) -0.0040(15) -0.0141(14)
O1 0.0502(13) 0.0409(12) 0.0374(13) -0.0044(11) -0.0056(11) -0.0257(11)
O2 0.0420(12) 0.0379(12) 0.0263(11) 0.0017(10) -0.0071(10) -0.0171(10)
O3 0.0309(11) 0.0308(11) 0.0631(16) -0.0193(12) 0.0107(11) -0.0114(9)
O4 0.0336(12) 0.0389(12) 0.0758(18) -0.0173(13) 0.0100(12) -0.0194(10)
O5 0.0647(17) 0.083(2) 0.0642(17) -0.0388(17) 0.0021(14) -0.0310(15)
O6 0.0457(14) 0.0738(18) 0.0530(16) -0.0142(15) -0.0124(13) -0.0169(13)
C25A 0.063(4) 0.099(6) 0.089(6) -0.061(5) 0.005(4) -0.035(4)
C25B 0.112(12) 0.27(2) 0.068(9) -0.045(12) -0.011(8) -0.104(14)

loop_
_geom_bond_atom_site_label_1
_geom_bond_atom_site_label_2
_geom_bond_distance
_geom_bond_site_symmetry_2
_geom_bond_publ_flag
C1 C10 1.377(4) . ?
C1 C2 1.388(4) . ?
C1 N1 1.421(4) . ?
C2 C3 1.393(4) . ?
C2 H2 0.9500 . ?
C3 C4 1.385(4) . ?
C3 H3 0.9500 . ?
C4 C5 1.400(4) . ?
C4 H4 0.9500 . ?
C5 C10 1.387(4) . ?
C5 C6 1.480(4) . ?
C6 C7 1.336(4) . ?
C6 C19 1.518(4) . ?
C7 C8 1.517(4) . ?
C7 H7 0.9500 . ?
C8 C9 1.532(4) . ?
C8 H8A 0.9900 . ?
C8 H8B 0.9900 . ?
C9 C10 1.508(4) . ?
C9 C17 1.531(4) . ?
C9 C11 1.548(4) . ?
C11 N1 1.484(3) . ?
C11 H11A 0.9900 . ?
C11 H11B 0.9900 . ?
C12 O1 1.215(3) . ?
C12 O2 1.348(3) . ?
C12 N1 1.353(4) . ?
C13 O2 1.480(4) . ?
C13 C16 1.507(4) . ?
C13 C14 1.513(5) . ?
C13 C15 1.513(5) . ?
C14 H14A 0.9800 . ?
C14 H14B 0.9800 . ?
C14 H14C 0.9800 . ?
C15 H15A 0.9800 . ?
C15 H15B 0.9800 . ?
C15 H15C 0.9800 . ?
C16 H16A 0.9800 . ?
C16 H16B 0.9800 . ?
C16 H16C 0.9800 . ?
C17 O4 1.198(3) . ?
C17 O3 1.324(3) . ?
C18 O3 1.452(4) . ?
C18 H18A 0.9800 . ?
C18 H18B 0.9800 . ?
C18 H18C 0.9800 . ?
C19 C20 1.502(4) . ?
C19 H19A 0.9900 . ?
C19 H19B 0.9900 . ?
C20 C21 1.364(4) . ?
C20 C23 1.471(5) . ?
C21 N2 1.307(4) . ?
C21 H21 0.9500 . ?
C22 N2 1.484(4) . ?
C22 H22A 0.9800 . ?
C22 H22B 0.9800 . ?
C22 H22C 0.9800 . ?
C23 O6 1.205(4) . ?
C23 O5 1.358(4) . ?
C24 O5 1.456(5) . ?
C24 C25B 1.458(15) . ?
C24 C25A 1.486(8) . ?
C24 H24A 1.0383 . ?
C24 H24B 1.1962 . ?
N2 H2N 1.11(4) . ?
C25A H25A 0.9800 . ?
C25A H25B 0.9800 . ?
C25A H25C 0.9800 . ?
C25B H24A 1.1331 . ?
C25B H25D 0.9800 . ?
C25B H25E 0.9800 . ?
C25B H25F 0.9800 . ?
